data_2017658
loop_
_publ_author_name
'Dutkiewicz, Grzegorz'
'Yathirajan, H. S.'
'Ramachandran, R.'
'Kabilan, S.'
'Kubicki, Maciej'

_publ_section_title
;
 Different hydrogen-bonding modes in two closely related oximes
;
_journal_coeditor_code DN3141
_journal_issue 6
_journal_name_full 'Acta Crystallographica Section C'
_journal_page_first o274
_journal_page_last o278
_journal_paper_doi 10.1107/S0108270110015532
_journal_volume 66
_journal_year 2010
_chemical_formula_iupac 'C21 H23 Cl N2 O2'
_chemical_formula_moiety 'C21 H23 Cl N2 O2'
_chemical_formula_sum 'C21 H23 Cl N2 O2'
_chemical_formula_weight 370.86
_chemical_name_systematic
;
1-chloroacetyl-3-ethyl-2,6-diphenylpiperidin-4-one oxime
;
_space_group_IT_number 15
_symmetry_cell_setting monoclinic
_symmetry_space_group_name_Hall '-C 2yc'
_symmetry_space_group_name_H-M 'C 1 2/c 1'
_atom_sites_solution_hydrogens geom
_atom_sites_solution_primary direct
_atom_sites_solution_secondary difmap
_audit_creation_method SHELXL97
_cell_angle_alpha 90.00
_cell_angle_beta 91.962(8)
_cell_angle_gamma 90.00
_cell_formula_units_Z 8
_cell_length_a 34.176(3)
_cell_length_b 9.1227(9)
_cell_length_c 12.1235(11)
_cell_measurement_reflns_used 1945
_cell_measurement_temperature 293(2)
_cell_measurement_theta_max 27.0316
_cell_measurement_theta_min 2.0201
_cell_volume 3777.6(6)
_computing_cell_refinement 'CrysAlis Pro (Oxford Diffraction, 2009)'
_computing_data_collection 'CrysAlis Pro (Oxford Diffraction, 2009)'
_computing_data_reduction 'CrysAlis Pro (Oxford Diffraction, 2009)'
_computing_molecular_graphics 'Stereochemical Workstation Operation Manual (Siemens, 1989)'
_computing_publication_material 'SHELXL97 (Sheldrick, 2008)'
_computing_structure_refinement 'SHELXL97 (Sheldrick, 2008)'
_computing_structure_solution 'SIR92 (Altomare <i>et al.</i>,  1993)'
_diffrn_ambient_temperature 293(2)
_diffrn_detector_area_resol_mean 8.1929
_diffrn_measured_fraction_theta_full 0.995
_diffrn_measured_fraction_theta_max 0.995
_diffrn_measurement_device_type 'Oxford Xcalibur diffractometer with Sapphire2 (large Be window) detector'
_diffrn_measurement_method \w
_diffrn_radiation_monochromator graphite
_diffrn_radiation_source 'Enhance (Mo) X-ray Source'
_diffrn_radiation_type MoK\a
_diffrn_radiation_wavelength 0.71073
_diffrn_reflns_av_R_equivalents 0.0507
_diffrn_reflns_av_sigmaI/netI 0.0855
_diffrn_reflns_limit_h_max 40
_diffrn_reflns_limit_h_min -38
_diffrn_reflns_limit_k_max 9
_diffrn_reflns_limit_k_min -10
_diffrn_reflns_limit_l_max 11
_diffrn_reflns_limit_l_min -14
_diffrn_reflns_number 8775
_diffrn_reflns_theta_full 25.00
_diffrn_reflns_theta_max 25.00
_diffrn_reflns_theta_min 2.85
_exptl_absorpt_coefficient_mu 0.220
_exptl_absorpt_correction_T_max 1.00000
_exptl_absorpt_correction_T_min 0.99269
_exptl_absorpt_correction_type multi-scan
_exptl_absorpt_process_details '(CrysAlis Pro; Oxford Diffraction, 2009)'
_exptl_crystal_colour colourless
_exptl_crystal_density_diffrn 1.304
_exptl_crystal_density_method 'not measured'
_exptl_crystal_description block
_exptl_crystal_F_000 1568
_exptl_crystal_size_max 0.3
_exptl_crystal_size_mid 0.15
_exptl_crystal_size_min 0.1
_refine_diff_density_max 0.214
_refine_diff_density_min -0.286
_refine_ls_extinction_method none
_refine_ls_goodness_of_fit_ref 1.004
_refine_ls_hydrogen_treatment mixed
_refine_ls_matrix_type full
_refine_ls_number_parameters 297
_refine_ls_number_reflns 3304
_refine_ls_number_restraints 1
_refine_ls_restrained_S_all 1.004
_refine_ls_R_factor_all 0.1237
_refine_ls_R_factor_gt 0.0499
_refine_ls_shift/su_max 0.000
_refine_ls_shift/su_mean 0.000
_refine_ls_structure_factor_coef Fsqd
_refine_ls_weighting_details 'calc w = 1/[\s^2^(Fo^2^)+(0.0200P)^2^+0.0000P] where P=(Fo^2^+2Fc^2^)/3'
_refine_ls_weighting_scheme calc
_refine_ls_wR_factor_gt 0.0702
_refine_ls_wR_factor_ref 0.0787
_reflns_number_gt 1743
_reflns_number_total 3304
_reflns_threshold_expression I>2\s(I)
_cod_data_source_file dn3141.cif
_cod_data_source_block I
_cod_original_sg_symbol_H-M C2/c
_cod_database_code 2017658
_cod_database_fobs_code 2017658

loop_
_symmetry_equiv_pos_as_xyz
'x, y, z'
'-x, y, -z+1/2'
'x+1/2, y+1/2, z'
'-x+1/2, y+1/2, -z+1/2'
'-x, -y, -z'
'x, -y, z-1/2'
'-x+1/2, -y+1/2, -z'
'x+1/2, -y+1/2, z-1/2'

loop_
_atom_site_type_symbol
_atom_site_label
_atom_site_fract_x
_atom_site_fract_y
_atom_site_fract_z
_atom_site_U_iso_or_equiv
_atom_site_adp_type
_atom_site_calc_flag
_atom_site_refinement_flags
_atom_site_occupancy
_atom_site_disorder_assembly
_atom_site_disorder_group
N N1 0.14039(5) 0.8808(2) 0.25714(14) 0.0334(5) Uani d . 1 . .
C C11 0.17344(7) 0.9094(3) 0.3196(2) 0.0450(7) Uani d . 1 . .
O O11 0.17310(5) 0.9306(2) 0.41882(15) 0.0661(6) Uani d . 1 . .
C C12 0.21218(8) 0.9178(3) 0.2636(3) 0.0602(9) Uani d . 1 . .
H H121 0.2150(7) 0.849(3) 0.211(2) 0.072 Uiso d . 1 . .
H H122 0.2346(7) 0.910(3) 0.3184(19) 0.072 Uiso d . 1 . .
Cl Cl12 0.21874(2) 1.09441(9) 0.20989(8) 0.0972(3) Uani d . 1 . .
C C2 0.10233(7) 0.9071(3) 0.31010(18) 0.0333(6) Uani d . 1 . .
H H2 0.1102(5) 0.961(2) 0.3781(16) 0.040 Uiso d . 1 . .
C C21 0.08363(7) 0.7656(3) 0.34717(17) 0.0344(6) Uani d . 1 . .
C C22 0.10702(8) 0.6571(3) 0.3953(2) 0.0450(7) Uani d . 1 . .
H H22 0.1358(6) 0.675(2) 0.4017(17) 0.054 Uiso d . 1 . .
C C23 0.09114(10) 0.5277(3) 0.4301(2) 0.0577(8) Uani d . 1 . .
H H23 0.1087(7) 0.451(3) 0.4588(19) 0.069 Uiso d . 1 . .
C C24 0.05162(10) 0.5033(3) 0.4204(2) 0.0569(8) Uani d . 1 . .
H H24 0.0410(7) 0.416(3) 0.4414(19) 0.068 Uiso d . 1 . .
C C25 0.02783(8) 0.6110(4) 0.3763(2) 0.0579(9) Uani d . 1 . .
H H25 -0.0004(7) 0.603(3) 0.3698(18) 0.069 Uiso d . 1 . .
C C26 0.04378(8) 0.7410(3) 0.3398(2) 0.0490(8) Uani d . 1 . .
H H26 0.0274(6) 0.818(3) 0.3097(18) 0.059 Uiso d . 1 . .
C C3 0.07702(7) 1.0088(3) 0.23571(19) 0.0344(6) Uani d . 1 . .
H H3 0.0523(6) 1.023(2) 0.2723(15) 0.041 Uiso d . 1 . .
C C31 0.09602(9) 1.1589(3) 0.2216(2) 0.0501(8) Uani d . 1 . .
H H311 0.1077(6) 1.197(3) 0.2934(18) 0.060 Uiso d . 1 . .
H H312 0.1211(6) 1.152(2) 0.1719(17) 0.060 Uiso d . 1 . .
C C32 0.06809(8) 1.2736(3) 0.1766(2) 0.0722(9) Uani d . 1 . .
H H321 0.0812 1.3665 0.1741 0.108 Uiso calc R 1 . .
H H322 0.0461 1.2810 0.2235 0.108 Uiso calc R 1 . .
H H323 0.0591 1.2465 0.1035 0.108 Uiso calc R 1 . .
C C4 0.06877(7) 0.9335(3) 0.12681(18) 0.0319(6) Uani d . 1 A .
N N41 0.03678(5) 0.9611(2) 0.07310(15) 0.0365(5) Uani d D 1 . .
O O41 0.03337(4) 0.88015(19) -0.02603(13) 0.0448(7) Uani d P 0.939(3) A 1
H H41 0.0129 0.9021 -0.0592 0.054 Uiso calc PR 0.939(3) A 1
O O41A 0.0119(6) 1.065(2) 0.1172(19) 0.053(11) Uiso d PD 0.061(3) A 1
H H41A -0.0076 1.0740 0.0766 0.064 Uiso calc PR 0.061(3) A 1
C C5 0.09830(7) 0.8237(3) 0.09157(19) 0.0360(7) Uani d . 1 . .
H H51 0.0992(5) 0.823(2) 0.0129(16) 0.043 Uiso d . 1 . .
H H52 0.0894(6) 0.726(2) 0.1166(16) 0.043 Uiso d . 1 . .
C C6 0.14029(7) 0.8499(3) 0.13637(19) 0.0346(6) Uani d . 1 A .
H H6 0.1511(6) 0.939(2) 0.0995(15) 0.041 Uiso d . 1 . .
C C61 0.16423(6) 0.7168(3) 0.10500(19) 0.0338(6) Uani d . 1 . .
C C62 0.16198(8) 0.5855(3) 0.1604(2) 0.0473(7) Uani d . 1 A .
H H62 0.1479(6) 0.580(3) 0.2297(17) 0.057 Uiso d . 1 . .
C C63 0.18101(9) 0.4619(3) 0.1222(3) 0.0606(9) Uani d . 1 . .
H H63 0.1783(7) 0.375(3) 0.162(2) 0.073 Uiso d . 1 . .
C C64 0.20225(9) 0.4696(4) 0.0284(3) 0.0680(10) Uani d . 1 A .
H H64 0.2144(7) 0.387(3) 0.006(2) 0.082 Uiso d . 1 . .
C C65 0.20463(9) 0.5997(5) -0.0259(3) 0.0720(10) Uani d . 1 . .
H H65 0.2196(8) 0.608(3) -0.085(2) 0.086 Uiso d . 1 . .
C C66 0.18590(8) 0.7225(3) 0.0111(2) 0.0572(8) Uani d . 1 A .
H H66 0.1874(7) 0.812(3) -0.024(2) 0.069 Uiso d . 1 . .

loop_
_atom_site_aniso_label
_atom_site_aniso_U_11
_atom_site_aniso_U_22
_atom_site_aniso_U_33
_atom_site_aniso_U_12
_atom_site_aniso_U_13
_atom_site_aniso_U_23
N1 0.0314(12) 0.0355(14) 0.0333(12) 0.0014(10) -0.0017(9) -0.0028(10)
C11 0.0403(17) 0.0390(17) 0.0550(19) 0.0000(14) -0.0082(14) -0.0064(16)
O11 0.0608(13) 0.0855(16) 0.0506(12) -0.0054(11) -0.0164(10) -0.0189(12)
C12 0.0424(19) 0.052(2) 0.086(3) -0.0055(17) -0.0088(16) -0.0158(18)
Cl12 0.0779(6) 0.0686(6) 0.1475(9) -0.0006(5) 0.0366(5) 0.0270(6)
C2 0.0353(15) 0.0353(17) 0.0291(14) 0.0050(14) -0.0004(11) -0.0020(13)
C21 0.0375(16) 0.0376(17) 0.0281(14) 0.0015(14) 0.0014(11) 0.0000(13)
C22 0.0430(16) 0.0470(19) 0.0452(17) 0.0032(17) 0.0039(13) 0.0142(15)
C23 0.065(2) 0.051(2) 0.058(2) 0.0069(18) 0.0096(15) 0.0194(16)
C24 0.081(3) 0.047(2) 0.0435(18) -0.012(2) 0.0109(16) 0.0103(16)
C25 0.0510(19) 0.069(2) 0.0535(19) -0.017(2) 0.0012(15) 0.0117(18)
C26 0.0455(19) 0.052(2) 0.0492(17) -0.0023(16) -0.0004(13) 0.0141(16)
C3 0.0358(15) 0.0343(16) 0.0332(15) 0.0078(14) 0.0039(11) -0.0012(13)
C31 0.068(2) 0.0324(18) 0.0499(18) 0.0030(17) -0.0016(15) 0.0006(15)
C32 0.109(3) 0.0394(18) 0.068(2) 0.0161(19) -0.0014(18) 0.0051(17)
C4 0.0320(14) 0.0299(16) 0.0340(15) 0.0045(12) 0.0027(11) 0.0060(13)
N41 0.0391(13) 0.0400(14) 0.0305(12) 0.0057(11) 0.0020(10) -0.0009(11)
O41 0.0431(12) 0.0553(14) 0.0352(11) 0.0114(10) -0.0112(8) -0.0074(10)
C5 0.0379(16) 0.0393(17) 0.0308(15) 0.0073(14) 0.0000(12) -0.0006(14)
C6 0.0364(16) 0.0311(16) 0.0365(16) 0.0013(13) 0.0048(11) 0.0024(13)
C61 0.0275(14) 0.0335(17) 0.0403(15) 0.0022(13) -0.0021(11) -0.0030(14)
C62 0.0479(17) 0.0422(19) 0.0523(18) 0.0119(16) 0.0071(13) -0.0004(16)
C63 0.059(2) 0.044(2) 0.079(2) 0.0114(18) -0.0082(18) 0.0023(18)
C64 0.056(2) 0.062(3) 0.085(3) 0.0289(19) -0.0058(19) -0.025(2)
C65 0.057(2) 0.086(3) 0.074(2) 0.021(2) 0.0260(16) -0.011(2)
C66 0.0537(19) 0.055(2) 0.064(2) 0.0151(18) 0.0213(15) 0.0025(18)

loop_
_atom_type_symbol
_atom_type_description
_atom_type_scat_dispersion_real
_atom_type_scat_dispersion_imag
_atom_type_scat_source
C C 0.0033 0.0016 'International Tables Vol C Tables 4.2.6.8 and 6.1.1.4'
H H 0.0000 0.0000 'International Tables Vol C Tables 4.2.6.8 and 6.1.1.4'
N N 0.0061 0.0033 'International Tables Vol C Tables 4.2.6.8 and 6.1.1.4'
O O 0.0106 0.0060 'International Tables Vol C Tables 4.2.6.8 and 6.1.1.4'
Cl Cl 0.1484 0.1585 'International Tables Vol C Tables 4.2.6.8 and 6.1.1.4'

loop_
_geom_angle_atom_site_label_1
_geom_angle_atom_site_label_2
_geom_angle_atom_site_label_3
_geom_angle_site_symmetry_1
_geom_angle_site_symmetry_3
_geom_angle
_geom_angle_publ_flag
C11 N1 C2 . . 116.65(19) ?
C11 N1 C6 . . 123.77(19) ?
C2 N1 C6 . . 118.76(17) ?
O11 C11 N1 . . 122.9(2) ?
O11 C11 C12 . . 118.3(2) ?
N1 C11 C12 . . 118.8(2) ?
C11 C12 Cl12 . . 109.8(2) ?
C11 C12 H121 . . 113.7(17) ?
Cl12 C12 H121 . . 110.8(17) ?
C11 C12 H122 . . 111.2(14) ?
Cl12 C12 H122 . . 102.1(14) ?
H121 C12 H122 . . 109(2) ?
N1 C2 C21 . . 112.0(2) ?
N1 C2 C3 . . 109.03(18) ?
C21 C2 C3 . . 116.93(19) ?
N1 C2 H2 . . 102.9(11) ?
C21 C2 H2 . . 106.3(12) ?
C3 C2 H2 . . 108.7(11) ?
C26 C21 C22 . . 117.7(2) ?
C26 C21 C2 . . 123.0(2) ?
C22 C21 C2 . . 119.3(2) ?
C23 C22 C21 . . 121.0(3) ?
C23 C22 H22 . . 121.3(13) ?
C21 C22 H22 . . 117.7(13) ?
C24 C23 C22 . . 120.9(3) ?
C24 C23 H23 . . 120.4(15) ?
C22 C23 H23 . . 118.7(15) ?
C23 C24 C25 . . 119.1(3) ?
C23 C24 H24 . . 121.1(16) ?
C25 C24 H24 . . 119.8(16) ?
C24 C25 C26 . . 120.2(3) ?
C24 C25 H25 . . 123.6(15) ?
C26 C25 H25 . . 116.2(15) ?
C21 C26 C25 . . 121.1(3) ?
C21 C26 H26 . . 118.0(14) ?
C25 C26 H26 . . 120.9(14) ?
C4 C3 C31 . . 112.2(2) ?
C4 C3 C2 . . 108.88(19) ?
C31 C3 C2 . . 111.9(2) ?
C4 C3 H3 . . 108.6(12) ?
C31 C3 H3 . . 108.1(13) ?
C2 C3 H3 . . 106.9(12) ?
C32 C31 C3 . . 113.4(2) ?
C32 C31 H311 . . 107.6(14) ?
C3 C31 H311 . . 111.6(13) ?
C32 C31 H312 . . 110.5(12) ?
C3 C31 H312 . . 111.1(13) ?
H311 C31 H312 . . 102.0(17) ?
C31 C32 H321 . . 109.5 ?
C31 C32 H322 . . 109.5 ?
H321 C32 H322 . . 109.5 ?
C31 C32 H323 . . 109.5 ?
H321 C32 H323 . . 109.5 ?
H322 C32 H323 . . 109.5 ?
N41 C4 C5 . . 124.1(2) ?
N41 C4 C3 . . 119.2(2) ?
C5 C4 C3 . . 116.6(2) ?
C4 N41 O41A . . 117.5(11) ?
C4 N41 O41 . . 112.01(19) ?
O41A N41 O41 . . 130.5(11) ?
N41 O41 H41 . . 109.5 ?
N41 O41A H41A . . 109.5 ?
C4 C5 C6 . . 115.2(2) ?
C4 C5 H51 . . 109.7(13) ?
C6 C5 H51 . . 107.0(12) ?
C4 C5 H52 . . 107.2(12) ?
C6 C5 H52 . . 109.0(12) ?
H51 C5 H52 . . 108.5(17) ?
N1 C6 C61 . . 114.42(19) ?
N1 C6 C5 . . 110.33(18) ?
C61 C6 C5 . . 106.9(2) ?
N1 C6 H6 . . 107.3(11) ?
C61 C6 H6 . . 108.9(11) ?
C5 C6 H6 . . 108.9(12) ?
C62 C61 C66 . . 118.4(3) ?
C62 C61 C6 . . 122.3(2) ?
C66 C61 C6 . . 119.0(2) ?
C61 C62 C63 . . 120.6(3) ?
C61 C62 H62 . . 119.7(14) ?
C63 C62 H62 . . 119.7(15) ?
C64 C63 C62 . . 120.1(3) ?
C64 C63 H63 . . 122.5(16) ?
C62 C63 H63 . . 117.4(16) ?
C65 C64 C63 . . 119.2(3) ?
C65 C64 H64 . . 122.8(18) ?
C63 C64 H64 . . 118.0(18) ?
C64 C65 C66 . . 121.2(3) ?
C64 C65 H65 . . 120(2) ?
C66 C65 H65 . . 119(2) ?
C65 C66 C61 . . 120.5(3) ?
C65 C66 H66 . . 122.7(16) ?
C61 C66 H66 . . 116.8(16) ?

loop_
_geom_bond_atom_site_label_1
_geom_bond_atom_site_label_2
_geom_bond_site_symmetry_2
_geom_bond_distance
_geom_bond_publ_flag
N1 C11 . 1.364(3) ?
N1 C2 . 1.490(3) ?
N1 C6 . 1.491(3) ?
C11 O11 . 1.218(3) ?
C11 C12 . 1.510(4) ?
C12 Cl12 . 1.755(3) ?
C12 H121 . 0.90(2) ?
C12 H122 . 1.00(2) ?
C2 C21 . 1.515(3) ?
C2 C3 . 1.539(3) ?
C2 H2 . 0.988(19) ?
C21 C26 . 1.380(3) ?
C21 C22 . 1.388(3) ?
C22 C23 . 1.371(3) ?
C22 H22 . 1.00(2) ?
C23 C24 . 1.370(4) ?
C23 H23 . 0.98(2) ?
C24 C25 . 1.372(4) ?
C24 H24 . 0.91(2) ?
C25 C26 . 1.384(4) ?
C25 H25 . 0.97(2) ?
C26 H26 . 0.96(2) ?
C3 C4 . 1.506(3) ?
C3 C31 . 1.528(3) ?
C3 H3 . 0.975(19) ?
C31 C32 . 1.506(3) ?
C31 H311 . 1.01(2) ?
C31 H312 . 1.07(2) ?
C32 H321 . 0.9600 ?
C32 H322 . 0.9600 ?
C32 H323 . 0.9600 ?
C4 N41 . 1.278(2) ?
C4 C5 . 1.495(3) ?
N41 O41A . 1.391(10) ?
N41 O41 . 1.412(2) ?
O41 H41 . 0.8200 ?
O41A H41A . 0.8200 ?
C5 C6 . 1.536(3) ?
C5 H51 . 0.955(19) ?
C5 H52 . 0.99(2) ?
C6 C61 . 1.520(3) ?
C6 H6 . 1.00(2) ?
C61 C62 . 1.377(3) ?
C61 C66 . 1.380(3) ?
C62 C63 . 1.389(4) ?
C62 H62 . 0.98(2) ?
C63 C64 . 1.371(4) ?
C63 H63 . 0.93(2) ?
C64 C65 . 1.361(4) ?
C64 H64 . 0.90(3) ?
C65 C66 . 1.373(4) ?
C65 H65 . 0.90(2) ?
C66 H66 . 0.92(2) ?

loop_
_geom_hbond_atom_site_label_D
_geom_hbond_atom_site_label_H
_geom_hbond_atom_site_label_A
_geom_hbond_site_symmetry_A
_geom_hbond_distance_DH
_geom_hbond_distance_HA
_geom_hbond_distance_DA
_geom_hbond_angle_DHA
O41 H41 N41 5_575 0.82 2.11 2.842(2) 148.8
O41A H41A N41 5_575 0.82 2.07 2.81(3) 150.5
C66 H66 O11 6_575 0.92(2) 2.50(2) 3.380(4) 162(2)

loop_
_geom_torsion_atom_site_label_1
_geom_torsion_atom_site_label_2
_geom_torsion_atom_site_label_3
_geom_torsion_atom_site_label_4
_geom_torsion_site_symmetry_1
_geom_torsion_site_symmetry_2
_geom_torsion_site_symmetry_3
_geom_torsion_site_symmetry_4
_geom_torsion
_geom_torsion_publ_flag
C2 N1 C11 O11 . . . . 12.5(4) ?
C6 N1 C11 O11 . . . . -178.0(2) ?
C2 N1 C11 C12 . . . . -166.4(2) ?
C6 N1 C11 C12 . . . . 3.0(4) ?
O11 C11 C12 Cl12 . . . . -94.6(3) ?
N1 C11 C12 Cl12 . . . . 84.4(3) ?
C11 N1 C2 C21 . . . . -102.6(2) ?
C6 N1 C2 C21 . . . . 87.4(2) ?
C11 N1 C2 C3 . . . . 126.5(2) ?
C6 N1 C2 C3 . . . . -43.5(3) ?
N1 C2 C21 C26 . . . . -142.4(2) ?
C3 C2 C21 C26 . . . . -15.6(3) ?
N1 C2 C21 C22 . . . . 40.5(3) ?
C3 C2 C21 C22 . . . . 167.3(2) ?
C26 C21 C22 C23 . . . . 2.6(4) ?
C2 C21 C22 C23 . . . . 179.8(2) ?
C21 C22 C23 C24 . . . . -1.4(4) ?
C22 C23 C24 C25 . . . . -0.7(4) ?
C23 C24 C25 C26 . . . . 1.5(4) ?
C22 C21 C26 C25 . . . . -1.8(4) ?
C2 C21 C26 C25 . . . . -178.9(2) ?
C24 C25 C26 C21 . . . . -0.2(4) ?
N1 C2 C3 C4 . . . . 62.2(2) ?
C21 C2 C3 C4 . . . . -66.0(2) ?
N1 C2 C3 C31 . . . . -62.4(3) ?
C21 C2 C3 C31 . . . . 169.4(2) ?
C4 C3 C31 C32 . . . . 73.0(3) ?
C2 C3 C31 C32 . . . . -164.2(2) ?
C31 C3 C4 N41 . . . . -85.8(3) ?
C2 C3 C4 N41 . . . . 149.7(2) ?
C31 C3 C4 C5 . . . . 97.3(2) ?
C2 C3 C4 C5 . . . . -27.1(3) ?
C5 C4 N41 O41A . . . . 179.1(12) ?
C3 C4 N41 O41A . . . . 2.6(12) ?
C5 C4 N41 O41 . . . . -2.5(3) ?
C3 C4 N41 O41 . . . . -179.10(18) ?
N41 C4 C5 C6 . . . . 155.7(2) ?
C3 C4 C5 C6 . . . . -27.6(3) ?
C11 N1 C6 C61 . . . . 59.8(3) ?
C2 N1 C6 C61 . . . . -130.9(2) ?
C11 N1 C6 C5 . . . . -179.6(2) ?
C2 N1 C6 C5 . . . . -10.3(3) ?
C4 C5 C6 N1 . . . . 47.2(3) ?
C4 C5 C6 C61 . . . . 172.20(19) ?
N1 C6 C61 C62 . . . . 45.7(3) ?
C5 C6 C61 C62 . . . . -76.7(3) ?
N1 C6 C61 C66 . . . . -141.0(2) ?
C5 C6 C61 C66 . . . . 96.5(3) ?
C66 C61 C62 C63 . . . . -0.3(4) ?
C6 C61 C62 C63 . . . . 173.0(2) ?
C61 C62 C63 C64 . . . . -0.1(4) ?
C62 C63 C64 C65 . . . . 0.5(5) ?
C63 C64 C65 C66 . . . . -0.5(5) ?
C64 C65 C66 C61 . . . . 0.2(5) ?
C62 C61 C66 C65 . . . . 0.2(4) ?
C6 C61 C66 C65 . . . . -173.3(3) ?
